data_1100811
loop_
_publ_author_name
'Boyd, Catherine L.'
'Clot, Eric'
'Guiducci, Aldo E.'
'Mountford, Philip'

_publ_section_title
;
 Pendant Arm Functionalized Benzamidinate Titanium Imido Compounds:
 Experimental and Computational Studies of Their Reactions with CO~2~
;
_journal_coden_ASTM ORGND7
_journal_issue 10
_journal_name_full Organometallics
_journal_page_first 2347
_journal_page_last 2367
_journal_paper_doi 10.1021/om049026f
_journal_volume 24
_journal_year 2005
_chemical_formula_moiety 'C42 H66 N6 O2 Si2 Ti2'
_chemical_formula_sum 'C42 H66 N6 O2 Si2 Ti2'
_chemical_formula_weight 838.99
_chemical_name_systematic
;
 [Ti2(mu-O)2(C5H4Me)2{Me3SiNC(C6H5)NCH2CH2CH2NMe2}2]
;
_space_group_IT_number 2
_symmetry_cell_setting triclinic
_symmetry_space_group_name_Hall '-P 1'
_symmetry_space_group_name_H-M 'P -1'
_atom_sites_solution_hydrogens geom
_atom_sites_solution_primary direct
_cell_angle_alpha 72.8419(8)
_cell_angle_beta 76.2046(8)
_cell_angle_gamma 72.8192(9)
_cell_formula_units_Z 1
_cell_length_a 9.3597(2)
_cell_length_b 10.7886(2)
_cell_length_c 12.1749(3)
_cell_measurement_reflns_used 4378
_cell_measurement_temperature 150
_cell_measurement_theta_max 27.485
_cell_measurement_theta_min 2.910
_cell_volume 1106.74(4)
_computing_cell_refinement
;
KappaCCD software 'DENZO' (Otwinowski & Minor, 1996)
;
_computing_data_collection
;
KappaCCD software 'Collect' (Nonius, 2000)
;
_computing_data_reduction
;
KappaCCD software 'DENZO' (Otwinowski & Minor, 1996)
;
_computing_molecular_graphics 'CAMERON (Watkin, Prout and Pearce, 1996)'
_computing_structure_refinement 'CRYSTALS Issue 10 (Watkin et al, 1996)'
_computing_structure_solution 'SIR92 (Altomare, et al, 1994)'
_diffrn_ambient_temperature 150
_diffrn_measurement_device_type 'Nonius KappaCCD'
_diffrn_measurement_method 2\q/\w
_diffrn_radiation_type 'Mo K\a'
_diffrn_radiation_wavelength 0.71073
_diffrn_reflns_av_R_equivalents 0.02
_diffrn_reflns_av_sigmaI/netI 0.069
_diffrn_reflns_limit_h_max 12
_diffrn_reflns_limit_h_min -12
_diffrn_reflns_limit_k_max 13
_diffrn_reflns_limit_k_min -12
_diffrn_reflns_limit_l_max 15
_diffrn_reflns_limit_l_min -15
_diffrn_reflns_number 9040
_diffrn_reflns_theta_max 27.49
_diffrn_reflns_theta_min 3.01
_diffrn_standards_decay_% 'not measured'
_diffrn_standards_interval_count 'not measured'
_diffrn_standards_interval_time 'not measured'
_diffrn_standards_number 'not measured'
_exptl_absorpt_coefficient_mu 0.45
_exptl_absorpt_correction_T_max 0.914
_exptl_absorpt_correction_T_min 0.874
_exptl_absorpt_correction_type multi-scan
_exptl_crystal_colour orange
_exptl_crystal_density_diffrn 1.26
_exptl_crystal_density_meas ?
_exptl_crystal_density_method .
_exptl_crystal_description plate
_exptl_crystal_F_000 448
_exptl_crystal_size_max 0.45
_exptl_crystal_size_mid 0.30
_exptl_crystal_size_min 0.20
_refine_diff_density_max 0.31
_refine_diff_density_min -0.31
_refine_ls_abs_structure_Flack none
_refine_ls_extinction_coef 127.4(354)
_refine_ls_extinction_method 'Larson 1970 Crystallographic Computing eq 22'
_refine_ls_goodness_of_fit_obs 1.076
_refine_ls_hydrogen_treatment 'riding model'
_refine_ls_matrix_type full
_refine_ls_number_parameters 245
_refine_ls_number_reflns 3814
_refine_ls_number_restraints 0
_refine_ls_R_factor_obs 0.0367
_refine_ls_shift/esd_max 0.0025
_refine_ls_structure_factor_coef F
_refine_ls_weighting_scheme 'Chebychev polynomial'
_refine_ls_wR_factor_obs 0.0387
_reflns_limit_h_max 12
_reflns_limit_h_min -11
_reflns_limit_k_max 13
_reflns_limit_k_min -13
_reflns_limit_l_max 15
_reflns_limit_l_min 0
_reflns_number_observed 3814
_reflns_number_total 4955
_reflns_observed_criterion >3.00\s(I)
_cod_data_source_file om049026fsi20041209_070538.cif
_cod_data_source_block 11a
_cod_depositor_comments
;
 Changing the values of the _chemical_formula_sum and _chemical_formula_moiety
 from ' C44 H66 N6 O2 Si2 Ti2' to 'C42 H66 N6 O2 Si2 Ti2' after consulting the
 original publication.

 Antanas Vaitkus,
 2017-09-09

The following automatic conversions were performed:
'_symmetry_cell_setting' value 'Triclinic ' changed to 'triclinic'
according to '/home/saulius/struct/CIF-dictionaries/cif_core.dic'
dictionary named 'cif_core.dic' version 2.4.1 from 2010-06-29.

Automatic conversion script
Id: cif_fix_enum 1527 2010-12-29 10:47:43Z saulius 

The following automatic conversions were performed:

'_atom_sites_solution_primary' value 'direct methods' was changed to
'direct'.

'_atom_sites_solution_hydrogens' value 'geometric' was changed to
'geom'.

Automatic conversion script
Id: cif_fix_values 6452 2018-10-05 10:23:21Z andrius 
;
_cod_original_sg_symbol_H-M 'P -1 '
_cod_original_formula_moiety ' C44 H66 N6 O2 Si2 Ti2'
_cod_original_formula_sum ' C44 H66 N6 O2 Si2 Ti2'
_cod_database_code 1100811

loop_
_symmetry_equiv_pos_as_xyz
x,y,z
-x,-y,-z

loop_
_atom_site_aniso_label
_atom_site_aniso_U_11
_atom_site_aniso_U_22
_atom_site_aniso_U_33
_atom_site_aniso_U_23
_atom_site_aniso_U_13
_atom_site_aniso_U_12
Ti1 0.0229(2) 0.0208(2) 0.0183(2) -0.0063(1) -0.0034(1) -0.0054(1)
N1 0.0243(7) 0.0263(8) 0.0218(7) -0.0077(6) -0.0052(6) -0.0040(6)
N2 0.0233(7) 0.0276(8) 0.0197(7) -0.0069(6) -0.0019(6) -0.0048(6)
N3 0.0336(8) 0.0343(9) 0.0235(8) -0.0084(6) -0.0017(6) -0.0084(7)
O1 0.0222(6) 0.0237(6) 0.0229(6) -0.0048(5) -0.0014(5) -0.0049(5)
Si1 0.0225(2) 0.0302(3) 0.0252(3) -0.0087(2) -0.0036(2) -0.0051(2)
C1 0.0275(8) 0.0185(8) 0.0206(8) -0.0053(6) -0.0036(6) -0.0057(7)
C2 0.0244(8) 0.0269(9) 0.0214(8) -0.0078(7) -0.0026(6) -0.0060(7)
C3 0.038(1) 0.028(1) 0.030(1) -0.0065(8) -0.0100(8) -0.0075(8)
C4 0.046(1) 0.041(1) 0.030(1) -0.0003(8) -0.0144(9) -0.009(1)
C5 0.040(1) 0.057(1) 0.026(1) -0.0130(9) -0.0107(8) -0.011(1)
C6 0.043(1) 0.046(1) 0.039(1) -0.025(1) -0.0083(9) -0.009(1)
C7 0.039(1) 0.030(1) 0.031(1) -0.0112(8) -0.0082(8) -0.0059(8)
C8 0.0261(9) 0.0288(9) 0.0232(8) -0.0097(7) -0.0001(7) -0.0047(7)
C9 0.0299(9) 0.0294(9) 0.0298(9) -0.0102(7) -0.0020(7) -0.0068(8)
C10 0.0297(9) 0.032(1) 0.0270(9) -0.0079(7) -0.0001(7) -0.0105(8)
C11 0.044(1) 0.045(1) 0.029(1) -0.0139(9) 0.0029(9) -0.011(1)
C12 0.050(1) 0.050(1) 0.034(1) -0.010(1) -0.014(1) -0.005(1)
C13 0.030(1) 0.044(1) 0.056(1) -0.003(1) -0.004(1) -0.0004(9)
C14 0.030(1) 0.069(2) 0.032(1) -0.020(1) 0.0022(8) -0.017(1)
C15 0.032(1) 0.051(1) 0.057(1) -0.026(1) -0.001(1) -0.015(1)
C16 0.055(1) 0.0234(9) 0.035(1) -0.0112(8) -0.0204(9) -0.0081(9)
C17 0.032(1) 0.040(1) 0.049(1) -0.025(1) -0.0066(9) -0.0119(9)
C18 0.063(2) 0.033(1) 0.051(1) -0.016(1) -0.036(1) -0.000(1)
C19 0.097(2) 0.046(1) 0.023(1) -0.0153(9) -0.002(1) -0.036(1)
C20 0.030(1) 0.057(1) 0.075(2) -0.054(1) -0.002(1) -0.006(1)
C21 0.155(3) 0.026(1) 0.068(2) -0.002(1) -0.065(2) -0.018(2)

loop_
_atom_site_label
_atom_site_fract_x
_atom_site_fract_y
_atom_site_fract_z
_atom_site_U_iso_or_equiv
_atom_site_occupancy
_atom_site_thermal_displace_type
Ti1 0.03615(3) 0.36211(3) 0.54027(3) 0.0203 1.0000 Uani
N1 0.2182(2) 0.2654(1) 0.6459(1) 0.0240 1.0000 Uani
N2 -0.0241(2) 0.3221(1) 0.7222(1) 0.0238 1.0000 Uani
N3 -0.3255(2) 0.3319(2) 1.0535(1) 0.0307 1.0000 Uani
O1 0.1359(1) 0.4893(1) 0.4595(1) 0.0237 1.0000 Uani
Si1 0.41383(5) 0.24223(5) 0.62235(4) 0.0259 1.0000 Uani
C1 0.1169(2) 0.2844(2) 0.7408(1) 0.0221 1.0000 Uani
C2 0.1591(2) 0.2667(2) 0.8567(1) 0.0241 1.0000 Uani
C3 0.1997(2) 0.1391(2) 0.9280(2) 0.0316 1.0000 Uani
C4 0.2407(3) 0.1226(2) 1.0346(2) 0.0397 1.0000 Uani
C5 0.2407(2) 0.2319(2) 1.0709(2) 0.0395 1.0000 Uani
C6 0.2002(3) 0.3594(2) 1.0010(2) 0.0395 1.0000 Uani
C7 0.1586(2) 0.3769(2) 0.8943(2) 0.0326 1.0000 Uani
C8 -0.1557(2) 0.3559(2) 0.8101(2) 0.0264 1.0000 Uani
C9 -0.2174(2) 0.2350(2) 0.8792(2) 0.0297 1.0000 Uani
C10 -0.3531(2) 0.2662(2) 0.9741(2) 0.0297 1.0000 Uani
C11 -0.4642(3) 0.3664(2) 1.1348(2) 0.0399 1.0000 Uani
C12 -0.2052(3) 0.2475(2) 1.1184(2) 0.0448 1.0000 Uani
C13 0.5084(3) 0.0768(2) 0.7094(2) 0.0480 1.0000 Uani
C14 0.4835(2) 0.2473(3) 0.4653(2) 0.0421 1.0000 Uani
C15 0.4675(2) 0.3775(2) 0.6586(2) 0.0441 1.0000 Uani
C16 0.0324(3) 0.1333(2) 0.5455(2) 0.0351 1.0000 Uani
C17 -0.1075(2) 0.2171(2) 0.5242(2) 0.0369 1.0000 Uani
C18 -0.0900(3) 0.3104(2) 0.4196(2) 0.0455 1.0000 Uani
C19 0.0606(4) 0.2870(2) 0.3726(2) 0.0513 1.0000 Uani
C20 0.1397(2) 0.1776(3) 0.4496(2) 0.0477 1.0000 Uani
C21 0.0639(5) 0.0204(2) 0.6490(3) 0.0774 1.0000 Uani
H31 0.1997(2) 0.0628(2) 0.9028(2) 0.0424 1.0000 Uiso
H41 0.2690(3) 0.0345(2) 1.0837(2) 0.0532 1.0000 Uiso
H51 0.2688(2) 0.2199(2) 1.1449(2) 0.0530 1.0000 Uiso
H61 0.2008(3) 0.4354(2) 1.0264(2) 0.0559 1.0000 Uiso
H71 0.1291(2) 0.4653(2) 0.8462(2) 0.0464 1.0000 Uiso
H81 -0.1263(2) 0.3909(2) 0.8630(2) 0.0353 1.0000 Uiso
H82 -0.2341(2) 0.4226(2) 0.7722(2) 0.0353 1.0000 Uiso
H91 -0.1380(2) 0.1681(2) 0.9157(2) 0.0409 1.0000 Uiso
H92 -0.2475(2) 0.2010(2) 0.8260(2) 0.0409 1.0000 Uiso
H101 -0.3792(2) 0.1840(2) 1.0188(2) 0.0419 1.0000 Uiso
H102 -0.4367(2) 0.3241(2) 0.9367(2) 0.0419 1.0000 Uiso
H111 -0.4459(3) 0.4094(2) 1.1870(2) 0.0529 1.0000 Uiso
H112 -0.4968(3) 0.2869(2) 1.1788(2) 0.0529 1.0000 Uiso
H113 -0.5417(3) 0.4262(2) 1.0918(2) 0.0529 1.0000 Uiso
H121 -0.1900(3) 0.2936(2) 1.1694(2) 0.0602 1.0000 Uiso
H122 -0.2323(3) 0.1658(2) 1.1635(2) 0.0602 1.0000 Uiso
H123 -0.1134(3) 0.2274(2) 1.0644(2) 0.0602 1.0000 Uiso
H131 0.6161(3) 0.0672(2) 0.6943(2) 0.0566 1.0000 Uiso
H132 0.4711(3) 0.0715(2) 0.7908(2) 0.0566 1.0000 Uiso
H133 0.4862(3) 0.0066(2) 0.6878(2) 0.0566 1.0000 Uiso
H141 0.5917(2) 0.2347(3) 0.4492(2) 0.0550 1.0000 Uiso
H142 0.4372(2) 0.3323(3) 0.4192(2) 0.0550 1.0000 Uiso
H143 0.4573(2) 0.1774(3) 0.4463(2) 0.0550 1.0000 Uiso
H151 0.5759(2) 0.3623(2) 0.6448(2) 0.0641 1.0000 Uiso
H152 0.4291(2) 0.3777(2) 0.7391(2) 0.0641 1.0000 Uiso
H153 0.4248(2) 0.4623(2) 0.6103(2) 0.0641 1.0000 Uiso
H171 -0.2022(2) 0.2102(2) 0.5747(2) 0.0543 1.0000 Uiso
H181 -0.1698(3) 0.3801(2) 0.3862(2) 0.0635 1.0000 Uiso
H191 0.1049(4) 0.3364(2) 0.2995(2) 0.0658 1.0000 Uiso
H201 0.2471(2) 0.1395(3) 0.4392(2) 0.0685 1.0000 Uiso
H211 0.1707(5) -0.0202(2) 0.6413(3) 0.0858 1.0000 Uiso
H212 0.0311(5) 0.0532(2) 0.7184(3) 0.0858 1.0000 Uiso
H213 0.0100(5) -0.0448(2) 0.6540(3) 0.0858 1.0000 Uiso

loop_
_atom_type_symbol
_atom_type_scat_dispersion_real
_atom_type_scat_dispersion_imag
_atom_type_scat_Cromer_Mann_a1
_atom_type_scat_Cromer_Mann_b1
_atom_type_scat_Cromer_Mann_a2
_atom_type_scat_Cromer_Mann_b2
_atom_type_scat_Cromer_Mann_a3
_atom_type_scat_Cromer_Mann_b3
_atom_type_scat_Cromer_Mann_a4
_atom_type_scat_Cromer_Mann_b4
_atom_type_scat_Cromer_Mann_c
_atom_type_scat_source
'C   ' 0.0020 0.0020 2.3100 20.8439 1.0200 10.2075 1.5886 0.5687 0.8650 51.6512 0.2156 International_Tables_Vol_IV_Table_2.2B
'H   ' 0.0000 0.0000 0.4930 10.5109 0.3229 26.1257 0.1402 3.1424 0.0408 57.7997 0.0030 International_Tables_Vol_IV_Table_2.2B
'N   ' 0.0040 0.0030 12.2126 0.0057 3.1322 9.8933 2.0125 28.9975 1.1663 0.5826 -11.5290 International_Tables_Vol_IV_Table_2.2B
'O   ' 0.0080 0.0060 3.0485 13.2771 2.2868 5.7011 1.5463 0.3239 0.8670 32.9089 0.2508 International_Tables_Vol_IV_Table_2.2B
'Si  ' 0.0720 0.0710 6.2915 2.4386 3.0353 32.3337 1.9891 0.6785 1.5410 81.6937 1.1407 International_Tables_Vol_IV_Table_2.2B
'Ti  ' 0.2480 0.4460 9.7595 7.8508 7.3558 0.5000 1.6991 35.6338 1.9021 116.1050 1.2807 International_Tables_Vol_IV_Table_2.2B

loop_
_geom_angle_atom_site_label_1
_geom_angle_site_symmetry_1
_geom_angle_atom_site_label_2
_geom_angle_site_symmetry_2
_geom_angle_atom_site_label_3
_geom_angle_site_symmetry_3
_geom_angle
_geom_angle_publ_flag
Ti1 2_566 Ti1 . N1 . 119.31(4) yes
Ti1 2_566 Ti1 . N2 . 106.40(4) yes
N1 . Ti1 . N2 . 61.86(6) yes
Ti1 2_566 Ti1 . O1 . 43.14(4) yes
N1 . Ti1 . O1 . 89.88(6) yes
N2 . Ti1 . O1 . 121.90(6) yes
Ti1 2_566 Ti1 . O1 2_566 40.23(4) yes
N1 . Ti1 . O1 2_566 135.49(5) yes
N2 . Ti1 . O1 2_566 84.89(5) yes
O1 . Ti1 . O1 2_566 83.37(5) yes
Ti1 2_566 Ti1 . C16 . 154.47(5) yes
N1 . Ti1 . C16 . 85.51(6) yes
N2 . Ti1 . C16 . 90.08(6) yes
O1 . Ti1 . C16 . 140.37(7) yes
O1 2_566 Ti1 . C16 . 125.68(7) yes
Ti1 2_566 Ti1 . C17 . 124.53(6) yes
N1 . Ti1 . C17 . 115.70(7) yes
N2 . Ti1 . C17 . 92.84(7) yes
O1 . Ti1 . C17 . 144.41(7) yes
O1 2_566 Ti1 . C17 . 93.17(6) yes
Ti1 2_566 Ti1 . C18 . 98.47(6) yes
N1 . Ti1 . C18 . 139.58(7) yes
N2 . Ti1 . C18 . 123.21(8) yes
O1 . Ti1 . C18 . 111.26(8) yes
O1 2_566 Ti1 . C18 . 82.61(7) yes
Ti1 2_566 Ti1 . C19 . 103.16(6) yes
N1 . Ti1 . C19 . 116.48(9) yes
N2 . Ti1 . C19 . 145.74(7) yes
O1 . Ti1 . C19 . 91.64(7) yes
O1 2_566 Ti1 . C19 . 107.68(8) yes
Ti1 2_566 Ti1 . C20 . 134.80(7) yes
N1 . Ti1 . C20 . 85.22(7) yes
N2 . Ti1 . C20 . 118.79(8) yes
O1 . Ti1 . C20 . 106.67(7) yes
O1 2_566 Ti1 . C20 . 138.82(7) yes
C16 . Ti1 . C17 . 33.01(7) yes
C16 . Ti1 . C18 . 56.00(7) yes
C17 . Ti1 . C18 . 33.55(8) yes
C16 . Ti1 . C19 . 56.46(8) yes
C17 . Ti1 . C19 . 55.61(8) yes
C18 . Ti1 . C19 . 33.77(9) yes
C16 . Ti1 . C20 . 33.75(8) yes
C17 . Ti1 . C20 . 55.31(7) yes
C18 . Ti1 . C20 . 56.36(8) yes
C19 . Ti1 . C20 . 34.46(9) yes
Ti1 . N1 . Si1 . 136.15(8) yes
Ti1 . N1 . C1 . 89.1(1) yes
Si1 . N1 . C1 . 129.4(1) yes
Ti1 . N2 . C1 . 94.3(1) yes
Ti1 . N2 . C8 . 139.0(1) yes
C1 . N2 . C8 . 124.1(1) yes
C10 . N3 . C11 . 109.7(2) yes
C10 . N3 . C12 . 111.8(2) yes
C11 . N3 . C12 . 109.4(2) yes
Ti1 . O1 . Ti1 2_566 96.63(5) yes
N1 . Si1 . C13 . 111.82(9) yes
N1 . Si1 . C14 . 107.46(8) yes
C13 . Si1 . C14 . 108.3(1) yes
N1 . Si1 . C15 . 111.35(9) yes
C13 . Si1 . C15 . 108.9(1) yes
C14 . Si1 . C15 . 108.9(1) yes
N1 . C1 . N2 . 113.2(1) yes
N1 . C1 . C2 . 123.6(2) yes
N2 . C1 . C2 . 123.2(2) yes
C1 . C2 . C3 . 120.0(2) yes
C1 . C2 . C7 . 120.8(2) yes
C3 . C2 . C7 . 119.2(2) yes
C2 . C3 . C4 . 120.0(2) yes
C3 . C4 . C5 . 120.4(2) yes
C4 . C5 . C6 . 120.2(2) yes
C5 . C6 . C7 . 119.8(2) yes
C2 . C7 . C6 . 120.3(2) yes
N2 . C8 . C9 . 112.1(1) yes
C8 . C9 . C10 . 113.4(2) yes
N3 . C10 . C9 . 113.8(2) yes
Ti1 . C16 . C17 . 71.7(1) yes
Ti1 . C16 . C20 . 70.8(1) yes
C17 . C16 . C20 . 106.1(2) yes
Ti1 . C16 . C21 . 121.7(1) yes
C17 . C16 . C21 . 127.1(3) yes
C20 . C16 . C21 . 126.8(3) yes
Ti1 . C17 . C16 . 75.2(1) yes
Ti1 . C17 . C18 . 70.9(1) yes
C16 . C17 . C18 . 109.9(2) yes
Ti1 . C18 . C17 . 75.5(1) yes
Ti1 . C18 . C19 . 72.7(1) yes
C17 . C18 . C19 . 108.1(2) yes
Ti1 . C19 . C18 . 73.5(1) yes
Ti1 . C19 . C20 . 74.8(1) yes
C18 . C19 . C20 . 108.2(2) yes
Ti1 . C20 . C16 . 75.4(1) yes
Ti1 . C20 . C19 . 70.7(1) yes
C16 . C20 . C19 . 107.7(2) yes

loop_
_geom_bond_atom_site_label_1
_geom_bond_site_symmetry_1
_geom_bond_atom_site_label_2
_geom_bond_site_symmetry_2
_geom_bond_distance
_geom_bond_publ_flag
Ti1 . Ti1 2_566 2.7709(6) yes
Ti1 . N1 . 2.203(1) yes
Ti1 . N2 . 2.096(1) yes
Ti1 . O1 . 1.802(1) yes
Ti1 . O1 2_566 1.907(1) yes
Ti1 . C16 . 2.461(2) yes
Ti1 . C17 . 2.417(2) yes
Ti1 . C18 . 2.359(2) yes
Ti1 . C19 . 2.349(2) yes
Ti1 . C20 . 2.402(2) yes
N1 . Si1 . 1.737(2) yes
N1 . C1 . 1.333(2) yes
N2 . C1 . 1.315(2) yes
N2 . C8 . 1.460(2) yes
N3 . C10 . 1.461(2) yes
N3 . C11 . 1.457(3) yes
N3 . C12 . 1.454(3) yes
Si1 . C13 . 1.868(2) yes
Si1 . C14 . 1.857(2) yes
Si1 . C15 . 1.870(2) yes
C1 . C2 . 1.498(2) yes
C2 . C3 . 1.391(3) yes
C2 . C7 . 1.392(3) yes
C3 . C4 . 1.387(3) yes
C4 . C5 . 1.376(3) yes
C5 . C6 . 1.385(3) yes
C6 . C7 . 1.388(3) yes
C8 . C9 . 1.519(3) yes
C9 . C10 . 1.529(3) yes
C16 . C17 . 1.386(3) yes
C16 . C20 . 1.413(3) yes
C16 . C21 . 1.489(3) yes
C17 . C18 . 1.379(3) yes
C18 . C19 . 1.367(4) yes
C19 . C20 . 1.408(4) yes
